data_1535790
loop_
_publ_author_name
'Murashova, E.V.'
'Velikodnyi, Yu.A.'
'Ilyukhin, A.B.'
'Zhuravlev, V.D.'

_publ_section_title
;
 Crystal structures of Sr1.58Ca0.42V2O7 and Sr1.5Cd0.5V2O7 and the
 features of their isomorphism
;
_journal_name_full 'Zhurnal Neorganicheskoi Khimii'
_journal_page_first 428
_journal_page_last 431
_journal_volume 38
_journal_year 1993
_chemical_formula_sum 'Cd0.5 O7 Sr1.5 V2'
_chemical_name_systematic '(Sr1.5 Cd0.5) (V2 O7)'
_space_group_IT_number 92
_symmetry_space_group_name_Hall 'P 4abw 2nw'
_symmetry_space_group_name_H-M 'P 41 21 2'
_cell_angle_alpha 90
_cell_angle_beta 90
_cell_angle_gamma 90
_cell_formula_units_Z 8
_cell_length_a 7.057
_cell_length_b 7.057
_cell_length_c 25.566
_cell_volume 1273.219
_citation_journal_id_ASTM ZNOKAQ
_cod_data_source_file Murashova_ZNOKAQ_1993_1427.cif
_cod_data_source_block Cd0.5O7Sr1.5V2
_cod_database_code 1535790

loop_
_symmetry_equiv_pos_as_xyz
x,y,z
-y+1/2,x+1/2,z+1/4
-x,-y,z+1/2
y+1/2,-x+1/2,z+3/4
x+1/2,-y+1/2,-z+3/4
y,x,-z
-x+1/2,y+1/2,-z+1/4
-y,-x,-z+1/2

loop_
_atom_site_label
_atom_site_type_symbol
_atom_site_fract_x
_atom_site_fract_y
_atom_site_fract_z
_atom_site_occupancy
_atom_site_U_iso_or_equiv
O4 O-2 0.245 0.611 0.0471 1 0.0
Sr1 Sr+2 0.2757 0.2757 0 1 0.0
V1 V+5 0.3584 0.7529 -0.0021 1 0.0
O5 O-2 0.239 0.713 0.1514 1 0.0
O6 O-2 -0.045 0.854 0.0846 1 0.0
Cd1 Cd+2 0.8792 0.8792 0 1 0.0
O7 O-2 -0.066 0.5 0.1183 1 0.0
O1 O-2 0.4 0.603 -0.0502 1 0.0
O3 O-2 0.203 0.927 -0.0226 1 0.0
V2 V+5 0.0917 0.6677 0.1029 1 0.0
Sr2 Sr+2 0.6001 0.6626 0.11983 1 0.0
O2 O-2 0.557 0.852 0.0217 1 0.0
